data_4326962
loop_
_publ_author_name
'Michael T. Mock'
'Robert G. Potter'
'Molly J. O'Hagan'
'Donald M. Camaioni'
'William G. Dougherty'
'W. Scott Kassel'
'Daniel L. DuBois'

_publ_section_title
;
 Synthesis and Hydride Transfer Reactions of Cobalt and Nickel Hydride
 Complexes to BX3 Compounds
;
_journal_name_full 'Inorganic Chemistry'
_journal_page_first 11914
_journal_page_last 11928
_journal_paper_doi 10.1021/ic200857x
_journal_volume 50
_journal_year 2011
_chemical_formula_sum 'C42 H57 B Ni P4 S'
_chemical_formula_weight 787.34
_chemical_name_systematic
; 
 ? 
;
_space_group_IT_number 14
_symmetry_cell_setting monoclinic
_symmetry_space_group_name_Hall '-P 2ybc'
_symmetry_space_group_name_H-M 'P 1 21/c 1'
_atom_sites_solution_hydrogens geom
_atom_sites_solution_primary direct
_atom_sites_solution_secondary difmap
_audit_creation_method SHELXL-97
_cell_angle_alpha 90.00
_cell_angle_beta 92.5160(10)
_cell_angle_gamma 90.00
_cell_formula_units_Z 4
_cell_length_a 12.0642(3)
_cell_length_b 10.0238(3)
_cell_length_c 33.6406(9)
_cell_measurement_reflns_used 9928
_cell_measurement_temperature 100(2)
_cell_measurement_theta_max 33.18
_cell_measurement_theta_min 2.37
_cell_volume 4064.21(19)
_computing_cell_refinement 'Bruker SAINT'
_computing_data_collection 'Bruker APEX2'
_computing_data_reduction 'Bruker SAINT'
_computing_molecular_graphics 'Bruker SHELXTL'
_computing_publication_material 'Bruker SHELXTL'
_computing_structure_refinement 'SHELXL-97 (Sheldrick, 2008)'
_computing_structure_solution 'SHELXS-97 (Sheldrick, 2008)'
_diffrn_ambient_temperature 100(2)
_diffrn_measured_fraction_theta_full 0.995
_diffrn_measured_fraction_theta_max 0.979
_diffrn_measurement_device_type 'Bruker APEX-II CCD'
_diffrn_measurement_method '\f and \w scans'
_diffrn_radiation_monochromator graphite
_diffrn_radiation_source 'fine-focus sealed tube'
_diffrn_radiation_type MoK\a
_diffrn_radiation_wavelength 0.71073
_diffrn_reflns_av_R_equivalents 0.0401
_diffrn_reflns_av_sigmaI/netI 0.0666
_diffrn_reflns_limit_h_max 18
_diffrn_reflns_limit_h_min -18
_diffrn_reflns_limit_k_max 15
_diffrn_reflns_limit_k_min -15
_diffrn_reflns_limit_l_max 51
_diffrn_reflns_limit_l_min -50
_diffrn_reflns_number 34748
_diffrn_reflns_theta_full 25.00
_diffrn_reflns_theta_max 33.36
_diffrn_reflns_theta_min 2.12
_exptl_absorpt_coefficient_mu 0.715
_exptl_absorpt_correction_T_max 0.9191
_exptl_absorpt_correction_T_min 0.8702
_exptl_absorpt_correction_type multi-scan
_exptl_absorpt_process_details SADABS
_exptl_crystal_colour red
_exptl_crystal_density_diffrn 1.287
_exptl_crystal_description block
_exptl_crystal_F_000 1672
_exptl_crystal_size_max 0.20
_exptl_crystal_size_mid 0.15
_exptl_crystal_size_min 0.12
_refine_diff_density_max 1.559
_refine_diff_density_min -0.808
_refine_diff_density_rms 0.098
_refine_ls_extinction_method none
_refine_ls_goodness_of_fit_ref 1.067
_refine_ls_hydrogen_treatment constr
_refine_ls_matrix_type full
_refine_ls_number_parameters 450
_refine_ls_number_reflns 15442
_refine_ls_number_restraints 0
_refine_ls_restrained_S_all 1.067
_refine_ls_R_factor_all 0.0974
_refine_ls_R_factor_gt 0.0656
_refine_ls_shift/su_max 0.001
_refine_ls_shift/su_mean 0.000
_refine_ls_structure_factor_coef Fsqd
_refine_ls_weighting_details 'calc w=1/[\s^2^(Fo^2^)+(0.0392P)^2^+7.3222P] where P=(Fo^2^+2Fc^2^)/3'
_refine_ls_weighting_scheme calc
_refine_ls_wR_factor_gt 0.1274
_refine_ls_wR_factor_ref 0.1386
_reflns_number_gt 11208
_reflns_number_total 15442
_reflns_threshold_expression >2sigma(I)
_cod_data_source_file ic200857x_si_001_09.cif
_cod_data_source_block pnl060_Nidmpe2SPhBPh4
_cod_database_code 4326962

loop_
_symmetry_equiv_pos_as_xyz
'x, y, z'
'-x, y+1/2, -z+1/2'
'-x, -y, -z'
'x, -y-1/2, z-1/2'

loop_
_atom_site_label
_atom_site_type_symbol
_atom_site_fract_x
_atom_site_fract_y
_atom_site_fract_z
_atom_site_U_iso_or_equiv
_atom_site_adp_type
_atom_site_occupancy
_atom_site_symmetry_multiplicity
_atom_site_calc_flag
_atom_site_refinement_flags
Ni1 Ni 0.74675(2) 0.94145(3) 0.104746(9) 0.01369(7) Uani 1 1 d .
B1 B 0.2689(2) 0.4145(3) 0.16097(8) 0.0162(5) Uani 1 1 d .
P1 P 0.61614(5) 0.85384(7) 0.065025(19) 0.01891(13) Uani 1 1 d .
P2 P 0.84406(6) 0.74196(7) 0.09910(2) 0.01999(13) Uani 1 1 d .
P3 P 0.85616(5) 1.07329(7) 0.140596(18) 0.01645(12) Uani 1 1 d .
P4 P 0.65037(5) 0.92393(7) 0.157960(19) 0.01701(12) Uani 1 1 d .
S1 S 0.83302(5) 1.03431(7) 0.053500(18) 0.01847(12) Uani 1 1 d .
C1 C 0.6245(2) 0.8804(3) 0.01196(8) 0.0287(6) Uani 1 1 d .
H1A H 0.5654 0.8301 -0.0022 0.043 Uiso 1 1 calc R
H1B H 0.6968 0.8497 0.0034 0.043 Uiso 1 1 calc R
H1C H 0.6159 0.9756 0.0060 0.043 Uiso 1 1 calc R
C2 C 0.4689(2) 0.8853(3) 0.07147(9) 0.0271(6) Uani 1 1 d .
H2A H 0.4247 0.8367 0.0511 0.041 Uiso 1 1 calc R
H2B H 0.4541 0.9811 0.0689 0.041 Uiso 1 1 calc R
H2C H 0.4490 0.8551 0.0979 0.041 Uiso 1 1 calc R
C3 C 0.6293(2) 0.6747(3) 0.07012(9) 0.0260(5) Uani 1 1 d .
H3A H 0.6030 0.6462 0.0963 0.031 Uiso 1 1 calc R
H3B H 0.5832 0.6297 0.0490 0.031 Uiso 1 1 calc R
C4 C 0.7520(2) 0.6354(3) 0.06662(9) 0.0275(6) Uani 1 1 d .
H4A H 0.7728 0.6450 0.0386 0.033 Uiso 1 1 calc R
H4B H 0.7621 0.5407 0.0743 0.033 Uiso 1 1 calc R
C5 C 0.9719(2) 0.7387(3) 0.07217(9) 0.0278(6) Uani 1 1 d .
H5A H 0.9890 0.6466 0.0649 0.042 Uiso 1 1 calc R
H5B H 1.0328 0.7748 0.0891 0.042 Uiso 1 1 calc R
H5C H 0.9626 0.7930 0.0480 0.042 Uiso 1 1 calc R
C6 C 0.8798(3) 0.6334(3) 0.14105(9) 0.0306(6) Uani 1 1 d .
H6A H 0.9070 0.5479 0.1312 0.046 Uiso 1 1 calc R
H6B H 0.8139 0.6182 0.1565 0.046 Uiso 1 1 calc R
H6C H 0.9378 0.6755 0.1581 0.046 Uiso 1 1 calc R
C7 C 0.9998(2) 1.0218(3) 0.14348(9) 0.0266(6) Uani 1 1 d .
H7A H 1.0430 1.0841 0.1604 0.040 Uiso 1 1 calc R
H7B H 1.0289 1.0213 0.1167 0.040 Uiso 1 1 calc R
H7C H 1.0054 0.9319 0.1549 0.040 Uiso 1 1 calc R
C8 C 0.8664(2) 1.2484(3) 0.12885(8) 0.0230(5) Uani 1 1 d .
H8A H 0.9114 1.2936 0.1497 0.034 Uiso 1 1 calc R
H8B H 0.7920 1.2878 0.1271 0.034 Uiso 1 1 calc R
H8C H 0.9013 1.2589 0.1033 0.034 Uiso 1 1 calc R
C9 C 0.8149(2) 1.0748(3) 0.19266(8) 0.0236(5) Uani 1 1 d .
H9A H 0.8816 1.0782 0.2109 0.028 Uiso 1 1 calc R
H9B H 0.7689 1.1544 0.1976 0.028 Uiso 1 1 calc R
C10 C 0.7492(2) 0.9491(3) 0.20018(8) 0.0253(5) Uani 1 1 d .
H10A H 0.7091 0.9582 0.2251 0.030 Uiso 1 1 calc R
H10B H 0.7999 0.8716 0.2029 0.030 Uiso 1 1 calc R
C11 C 0.5811(2) 0.7708(3) 0.17185(8) 0.0253(5) Uani 1 1 d .
H11A H 0.5580 0.7780 0.1993 0.038 Uiso 1 1 calc R
H11B H 0.6323 0.6955 0.1697 0.038 Uiso 1 1 calc R
H11C H 0.5158 0.7564 0.1540 0.038 Uiso 1 1 calc R
C12 C 0.5438(2) 1.0474(3) 0.16564(9) 0.0259(5) Uani 1 1 d .
H12A H 0.5165 1.0378 0.1925 0.039 Uiso 1 1 calc R
H12B H 0.4823 1.0343 0.1460 0.039 Uiso 1 1 calc R
H12C H 0.5748 1.1369 0.1625 0.039 Uiso 1 1 calc R
C13 C 0.8038(2) 1.2442(3) 0.00351(8) 0.0277(6) Uani 1 1 d .
H13A H 0.8718 1.2157 -0.0069 0.033 Uiso 1 1 calc R
C14 C 0.7496(3) 1.3544(3) -0.01287(9) 0.0340(7) Uani 1 1 d .
H14A H 0.7810 1.4011 -0.0342 0.041 Uiso 1 1 calc R
C15 C 0.6500(3) 1.3971(3) 0.00164(9) 0.0314(7) Uani 1 1 d .
H15A H 0.6125 1.4718 -0.0099 0.038 Uiso 1 1 calc R
C16 C 0.6058(2) 1.3300(3) 0.03313(9) 0.0269(6) Uani 1 1 d .
H16A H 0.5377 1.3593 0.0433 0.032 Uiso 1 1 calc R
C17 C 0.6599(2) 1.2198(3) 0.05010(8) 0.0205(5) Uani 1 1 d .
H17A H 0.6288 1.1754 0.0719 0.025 Uiso 1 1 calc R
C18 C 0.7596(2) 1.1738(3) 0.03535(7) 0.0190(5) Uani 1 1 d .
C19 C 0.4543(2) 0.3972(3) 0.20665(8) 0.0252(6) Uani 1 1 d .
H19A H 0.4084 0.3925 0.2288 0.030 Uiso 1 1 calc R
C20 C 0.5686(2) 0.4012(3) 0.21383(9) 0.0274(6) Uani 1 1 d .
H20A H 0.5989 0.3998 0.2404 0.033 Uiso 1 1 calc R
C21 C 0.6382(2) 0.4072(3) 0.18227(9) 0.0223(5) Uani 1 1 d .
H21A H 0.7164 0.4093 0.1868 0.027 Uiso 1 1 calc R
C22 C 0.5915(2) 0.4100(2) 0.14388(8) 0.0208(5) Uani 1 1 d .
H22A H 0.6380 0.4146 0.1219 0.025 Uiso 1 1 calc R
C23 C 0.4769(2) 0.4063(3) 0.13749(8) 0.0191(5) Uani 1 1 d .
H23A H 0.4471 0.4083 0.1109 0.023 Uiso 1 1 calc R
C24 C 0.40334(19) 0.3997(2) 0.16851(7) 0.0170(4) Uani 1 1 d .
C25 C 0.2373(2) 0.6455(3) 0.19775(8) 0.0221(5) Uani 1 1 d .
H25A H 0.2310 0.5955 0.2215 0.027 Uiso 1 1 calc R
C26 C 0.2329(2) 0.7838(3) 0.20000(9) 0.0263(6) Uani 1 1 d .
H26A H 0.2256 0.8260 0.2250 0.032 Uiso 1 1 calc R
C27 C 0.2392(2) 0.8603(3) 0.16597(10) 0.0280(6) Uani 1 1 d .
H27A H 0.2348 0.9549 0.1672 0.034 Uiso 1 1 calc R
C28 C 0.2519(2) 0.7958(3) 0.13002(9) 0.0278(6) Uani 1 1 d .
H28A H 0.2560 0.8465 0.1063 0.033 Uiso 1 1 calc R
C29 C 0.2588(2) 0.6577(3) 0.12847(8) 0.0233(5) Uani 1 1 d .
H29A H 0.2697 0.6163 0.1035 0.028 Uiso 1 1 calc R
C30 C 0.25048(18) 0.5767(3) 0.16218(7) 0.0167(4) Uani 1 1 d .
C31 C 0.1345(2) 0.3954(3) 0.09573(8) 0.0234(5) Uani 1 1 d .
H31A H 0.1033 0.4787 0.1028 0.028 Uiso 1 1 calc R
C32 C 0.0896(2) 0.3284(3) 0.06244(8) 0.0281(6) Uani 1 1 d .
H32A H 0.0296 0.3669 0.0472 0.034 Uiso 1 1 calc R
C33 C 0.1318(2) 0.2063(3) 0.05153(8) 0.0262(6) Uani 1 1 d .
H33A H 0.1011 0.1600 0.0290 0.031 Uiso 1 1 calc R
C34 C 0.2196(2) 0.1529(3) 0.07409(8) 0.0242(5) Uani 1 1 d .
H34A H 0.2495 0.0689 0.0671 0.029 Uiso 1 1 calc R
C35 C 0.2644(2) 0.2215(3) 0.10697(7) 0.0216(5) Uani 1 1 d .
H35A H 0.3251 0.1829 0.1218 0.026 Uiso 1 1 calc R
C36 C 0.22380(19) 0.3449(3) 0.11914(7) 0.0170(4) Uani 1 1 d .
C37 C 0.09315(19) 0.3823(3) 0.20513(7) 0.0193(5) Uani 1 1 d .
H37A H 0.0645 0.4617 0.1931 0.023 Uiso 1 1 calc R
C38 C 0.0287(2) 0.3147(3) 0.23183(8) 0.0241(5) Uani 1 1 d .
H38A H -0.0420 0.3488 0.2380 0.029 Uiso 1 1 calc R
C39 C 0.0672(2) 0.1981(3) 0.24948(8) 0.0251(6) Uani 1 1 d .
H39A H 0.0237 0.1517 0.2678 0.030 Uiso 1 1 calc R
C40 C 0.1706(2) 0.1499(3) 0.23993(8) 0.0252(5) Uani 1 1 d .
H40A H 0.1978 0.0694 0.2516 0.030 Uiso 1 1 calc R
C41 C 0.2344(2) 0.2187(3) 0.21338(7) 0.0208(5) Uani 1 1 d .
H41A H 0.3048 0.1835 0.2073 0.025 Uiso 1 1 calc R
C42 C 0.19919(19) 0.3380(2) 0.19507(7) 0.0160(4) Uani 1 1 d .

loop_
_atom_site_aniso_label
_atom_site_aniso_U_11
_atom_site_aniso_U_22
_atom_site_aniso_U_33
_atom_site_aniso_U_23
_atom_site_aniso_U_13
_atom_site_aniso_U_12
Ni1 0.01288(12) 0.01601(15) 0.01218(13) -0.00004(11) 0.00074(9) -0.00131(11)
B1 0.0151(11) 0.0184(13) 0.0150(11) 0.0004(9) 0.0014(9) 0.0024(9)
P1 0.0182(3) 0.0232(3) 0.0152(3) 0.0001(2) -0.0007(2) -0.0054(2)
P2 0.0224(3) 0.0176(3) 0.0201(3) -0.0006(2) 0.0020(2) 0.0039(2)
P3 0.0145(2) 0.0185(3) 0.0164(3) -0.0008(2) 0.0003(2) -0.0016(2)
P4 0.0189(3) 0.0156(3) 0.0168(3) 0.0003(2) 0.0039(2) 0.0004(2)
S1 0.0162(2) 0.0229(3) 0.0167(3) 0.0030(2) 0.0041(2) 0.0006(2)
C1 0.0305(14) 0.0353(17) 0.0199(12) 0.0002(11) -0.0031(10) -0.0042(12)
C2 0.0184(11) 0.0359(16) 0.0269(14) 0.0008(11) -0.0014(10) -0.0003(11)
C3 0.0279(13) 0.0197(13) 0.0300(14) -0.0036(10) -0.0017(11) -0.0019(10)
C4 0.0308(14) 0.0210(14) 0.0306(14) -0.0070(11) -0.0006(11) 0.0044(11)
C5 0.0237(12) 0.0299(15) 0.0300(14) -0.0016(11) 0.0048(10) 0.0108(11)
C6 0.0397(16) 0.0239(15) 0.0282(14) 0.0052(11) 0.0027(12) 0.0089(12)
C7 0.0167(11) 0.0312(15) 0.0314(14) -0.0050(11) -0.0047(10) 0.0051(10)
C8 0.0233(12) 0.0219(13) 0.0236(12) -0.0017(10) -0.0007(10) -0.0017(10)
C9 0.0251(12) 0.0281(14) 0.0175(11) -0.0021(10) 0.0013(9) -0.0076(10)
C10 0.0277(12) 0.0304(15) 0.0178(11) -0.0015(10) 0.0000(9) -0.0044(11)
C11 0.0309(13) 0.0192(13) 0.0265(13) 0.0032(10) 0.0095(11) -0.0032(10)
C12 0.0240(12) 0.0211(13) 0.0330(14) -0.0009(11) 0.0073(10) 0.0026(10)
C13 0.0300(13) 0.0336(16) 0.0195(12) 0.0064(11) 0.0000(10) -0.0067(12)
C14 0.0517(19) 0.0297(16) 0.0198(13) 0.0087(11) -0.0078(12) -0.0130(14)
C15 0.0472(17) 0.0188(13) 0.0266(14) -0.0005(10) -0.0170(13) -0.0013(12)
C16 0.0321(14) 0.0187(13) 0.0289(14) -0.0040(10) -0.0096(11) 0.0017(11)
C17 0.0234(11) 0.0167(12) 0.0212(12) -0.0005(9) -0.0021(9) -0.0021(9)
C18 0.0211(11) 0.0207(12) 0.0151(10) 0.0010(9) -0.0008(8) -0.0041(9)
C19 0.0173(11) 0.0386(16) 0.0196(12) -0.0077(11) 0.0006(9) 0.0035(10)
C20 0.0198(11) 0.0361(16) 0.0258(13) -0.0069(11) -0.0031(10) 0.0040(11)
C21 0.0159(10) 0.0157(12) 0.0354(14) -0.0028(10) 0.0002(10) 0.0018(9)
C22 0.0183(10) 0.0141(11) 0.0307(13) 0.0037(9) 0.0074(9) 0.0015(8)
C23 0.0173(10) 0.0167(12) 0.0236(12) 0.0029(9) 0.0025(9) 0.0023(8)
C24 0.0161(10) 0.0151(11) 0.0198(11) -0.0014(8) 0.0013(8) 0.0027(8)
C25 0.0230(11) 0.0219(13) 0.0214(12) 0.0006(10) 0.0009(9) 0.0007(10)
C26 0.0216(12) 0.0232(14) 0.0338(15) -0.0047(11) -0.0002(10) 0.0000(10)
C27 0.0170(11) 0.0173(13) 0.0495(18) 0.0026(12) 0.0017(11) 0.0000(9)
C28 0.0187(11) 0.0270(15) 0.0377(16) 0.0127(12) 0.0019(11) 0.0012(10)
C29 0.0200(11) 0.0273(14) 0.0227(12) 0.0040(10) 0.0024(9) -0.0001(10)
C30 0.0121(9) 0.0192(12) 0.0187(11) 0.0030(9) 0.0000(8) -0.0006(8)
C31 0.0173(10) 0.0313(15) 0.0214(12) -0.0029(10) 0.0002(9) 0.0043(10)
C32 0.0168(11) 0.0428(18) 0.0243(13) -0.0048(12) -0.0030(9) -0.0004(11)
C33 0.0250(12) 0.0349(16) 0.0187(12) -0.0035(11) 0.0017(10) -0.0052(11)
C34 0.0286(13) 0.0238(13) 0.0205(12) -0.0037(10) 0.0057(10) -0.0043(11)
C35 0.0244(12) 0.0232(13) 0.0172(11) 0.0000(9) 0.0003(9) 0.0003(10)
C36 0.0156(10) 0.0212(12) 0.0144(10) -0.0008(9) 0.0038(8) -0.0015(9)
C37 0.0161(10) 0.0210(12) 0.0207(11) 0.0001(9) 0.0006(8) -0.0003(9)
C38 0.0175(11) 0.0347(16) 0.0203(12) -0.0012(10) 0.0028(9) -0.0069(10)
C39 0.0307(13) 0.0282(14) 0.0164(11) 0.0015(10) 0.0004(10) -0.0131(11)
C40 0.0384(15) 0.0167(12) 0.0201(12) 0.0027(9) -0.0021(10) -0.0044(11)
C41 0.0257(12) 0.0191(12) 0.0176(11) -0.0012(9) 0.0002(9) 0.0029(10)
C42 0.0161(10) 0.0178(11) 0.0139(10) -0.0015(8) -0.0011(8) -0.0002(8)

loop_
_atom_type_symbol
_atom_type_description
_atom_type_scat_dispersion_real
_atom_type_scat_dispersion_imag
_atom_type_scat_source
C C 0.0033 0.0016 'International Tables Vol C Tables 4.2.6.8 and 6.1.1.4'
H H 0.0000 0.0000 'International Tables Vol C Tables 4.2.6.8 and 6.1.1.4'
B B 0.0013 0.0007 'International Tables Vol C Tables 4.2.6.8 and 6.1.1.4'
P P 0.1023 0.0942 'International Tables Vol C Tables 4.2.6.8 and 6.1.1.4'
S S 0.1246 0.1234 'International Tables Vol C Tables 4.2.6.8 and 6.1.1.4'
Ni Ni 0.3393 1.1124 'International Tables Vol C Tables 4.2.6.8 and 6.1.1.4'

loop_
_geom_angle_atom_site_label_1
_geom_angle_atom_site_label_2
_geom_angle_atom_site_label_3
_geom_angle
P4 Ni1 P3 85.81(3)
P4 Ni1 P1 94.17(3)
P3 Ni1 P1 166.27(3)
P4 Ni1 S1 160.14(3)
P3 Ni1 S1 83.38(3)
P1 Ni1 S1 92.44(3)
P4 Ni1 P2 106.61(3)
P3 Ni1 P2 105.59(3)
P1 Ni1 P2 87.59(3)
S1 Ni1 P2 92.34(3)
C30 B1 C24 102.70(19)
C30 B1 C36 113.7(2)
C24 B1 C36 112.53(19)
C30 B1 C42 111.79(19)
C24 B1 C42 112.6(2)
C36 B1 C42 103.87(19)
C3 P1 C1 103.32(14)
C3 P1 C2 103.99(14)
C1 P1 C2 100.85(14)
C3 P1 Ni1 106.31(10)
C1 P1 Ni1 118.01(10)
C2 P1 Ni1 122.17(10)
C6 P2 C5 101.42(14)
C6 P2 C4 103.12(15)
C5 P2 C4 101.19(14)
C6 P2 Ni1 123.60(10)
C5 P2 Ni1 119.73(10)
C4 P2 Ni1 104.51(9)
C7 P3 C8 102.43(14)
C7 P3 C9 104.47(13)
C8 P3 C9 102.96(13)
C7 P3 Ni1 114.22(10)
C8 P3 Ni1 120.75(9)
C9 P3 Ni1 110.28(9)
C12 P4 C11 101.72(13)
C12 P4 C10 103.75(14)
C11 P4 C10 101.98(14)
C12 P4 Ni1 117.96(10)
C11 P4 Ni1 123.06(9)
C10 P4 Ni1 105.82(9)
C18 S1 Ni1 110.67(8)
C4 C3 P1 109.06(19)
C3 C4 P2 111.04(19)
C10 C9 P3 108.50(18)
C9 C10 P4 108.18(19)
C14 C13 C18 120.9(3)
C13 C14 C15 120.5(3)
C16 C15 C14 119.4(3)
C15 C16 C17 120.7(3)
C16 C17 C18 120.7(3)
C13 C18 C17 117.7(2)
C13 C18 S1 117.5(2)
C17 C18 S1 124.71(19)
C20 C19 C24 123.5(2)
C21 C20 C19 119.9(3)
C20 C21 C22 118.7(2)
C23 C22 C21 120.3(2)
C22 C23 C24 123.0(2)
C19 C24 C23 114.6(2)
C19 C24 B1 122.5(2)
C23 C24 B1 122.4(2)
C30 C25 C26 123.1(3)
C27 C26 C25 120.3(3)
C26 C27 C28 118.4(3)
C29 C28 C27 120.5(3)
C28 C29 C30 122.7(3)
C25 C30 C29 115.0(2)
C25 C30 B1 122.1(2)
C29 C30 B1 122.6(2)
C32 C31 C36 122.6(3)
C33 C32 C31 120.3(3)
C32 C33 C34 118.7(3)
C33 C34 C35 120.4(3)
C34 C35 C36 122.8(2)
C31 C36 C35 115.2(2)
C31 C36 B1 123.1(2)
C35 C36 B1 121.3(2)
C38 C37 C42 122.7(2)
C39 C38 C37 120.2(2)
C38 C39 C40 118.9(2)
C39 C40 C41 120.3(3)
C40 C41 C42 122.7(2)
C41 C42 C37 115.1(2)
C41 C42 B1 123.4(2)
C37 C42 B1 121.2(2)

loop_
_geom_bond_atom_site_label_1
_geom_bond_atom_site_label_2
_geom_bond_distance
Ni1 P4 2.1841(7)
Ni1 P3 2.1917(7)
Ni1 P1 2.2034(7)
Ni1 S1 2.2536(7)
Ni1 P2 2.3307(7)
B1 C30 1.642(4)
B1 C24 1.637(3)
B1 C36 1.642(4)
B1 C42 1.642(4)
P1 C3 1.810(3)
P1 C1 1.812(3)
P1 C2 1.826(3)
P2 C6 1.819(3)
P2 C5 1.823(3)
P2 C4 1.861(3)
P3 C7 1.807(3)
P3 C8 1.805(3)
P3 C9 1.842(3)
P4 C12 1.812(3)
P4 C11 1.819(3)
P4 C10 1.832(3)
S1 C18 1.751(3)
C3 C4 1.541(4)
C9 C10 1.515(4)
C13 C14 1.386(4)
C13 C18 1.407(4)
C14 C15 1.384(5)
C15 C16 1.382(4)
C16 C17 1.392(4)
C17 C18 1.399(4)
C19 C20 1.390(4)
C19 C24 1.399(4)
C20 C21 1.383(4)
C21 C22 1.386(4)
C22 C23 1.391(3)
C23 C24 1.401(3)
C25 C30 1.396(4)
C25 C26 1.389(4)
C26 C27 1.383(4)
C27 C28 1.386(4)
C28 C29 1.388(4)
C29 C30 1.402(3)
C31 C32 1.395(4)
C31 C36 1.401(4)
C32 C33 1.381(4)
C33 C34 1.384(4)
C34 C35 1.391(4)
C35 C36 1.398(4)
C37 C38 1.390(3)
C37 C42 1.409(3)
C38 C39 1.382(4)
C39 C40 1.388(4)
C40 C41 1.388(4)
C41 C42 1.402(4)
